data_7041507
loop_
_publ_author_name
'Deng, Yi-Fei'
'Han, Tian'
'Xue, Wei'
'Hayashi, Naoaki'
'Kageyama, Hiroshi'
'Zheng, Yan-Zhen'

_publ_section_title
;
 An Ising iron(ii) chain exhibits a large finite-size energy barrier and
 &quot;hard&quot; magnetic behaviour.
;
_journal_issue 5
_journal_name_full 'Dalton transactions (Cambridge, England : 2003)'
_journal_page_first 1449
_journal_page_last 1454
_journal_paper_doi 10.1039/c6dt03943j
_journal_volume 46
_journal_year 2017
_chemical_formula_sum 'C7 H7 Fe N7 O2'
_chemical_formula_weight 277.05
_chemical_name_systematic '[Fe(N3)2(4-mpc)]n'
_chemical_properties_physical ', Air-sensitive,Moisture-sensitive'
_space_group_crystal_system triclinic
_space_group_IT_number 2
_space_group_name_Hall '-P 1'
_space_group_name_H-M_alt 'P -1'
_symmetry_space_group_name_Hall '-P 1'
_symmetry_space_group_name_H-M 'P -1'
_atom_sites_solution_hydrogens geom
_audit_creation_method SHELXL-2014/7
_audit_update_record
;
2016-11-17 deposited with the CCDC.
2016-12-19 downloaded from the CCDC.
;
_cell_angle_alpha 106.749(5)
_cell_angle_beta 104.441(4)
_cell_angle_gamma 96.194(5)
_cell_formula_units_Z 2
_cell_length_a 6.400(2)
_cell_length_b 8.580(3)
_cell_length_c 10.802(4)
_cell_measurement_reflns_used 3206
_cell_measurement_temperature 296(2)
_cell_measurement_theta_max 27.27
_cell_measurement_theta_min 2.53
_cell_volume 539.6(3)
_computing_structure_refinement 'SHELXL-2014/7 (Sheldrick, 2014)'
_diffrn_ambient_temperature 296(2)
_diffrn_measured_fraction_theta_full 0.992
_diffrn_measured_fraction_theta_max 0.988
_diffrn_measurement_device_type 'CCD area detector'
_diffrn_measurement_method 'phi and omega scans'
_diffrn_radiation_type MoK\a
_diffrn_radiation_wavelength 0.71073
_diffrn_reflns_av_R_equivalents 0.0209
_diffrn_reflns_av_unetI/netI 0.0259
_diffrn_reflns_Laue_measured_fraction_full 0.992
_diffrn_reflns_Laue_measured_fraction_max 0.988
_diffrn_reflns_limit_h_max 8
_diffrn_reflns_limit_h_min -8
_diffrn_reflns_limit_k_max 11
_diffrn_reflns_limit_k_min -11
_diffrn_reflns_limit_l_max 13
_diffrn_reflns_limit_l_min -13
_diffrn_reflns_number 7405
_diffrn_reflns_point_group_measured_fraction_full 0.992
_diffrn_reflns_point_group_measured_fraction_max 0.988
_diffrn_reflns_theta_full 25.242
_diffrn_reflns_theta_max 27.396
_diffrn_reflns_theta_min 2.060
_exptl_absorpt_coefficient_mu 1.400
_exptl_absorpt_correction_T_max 0.932
_exptl_absorpt_correction_T_min 0.874
_exptl_absorpt_correction_type multi-scan
_exptl_absorpt_process_details SADABS
_exptl_crystal_colour black
_exptl_crystal_density_diffrn 1.705
_exptl_crystal_description plate
_exptl_crystal_F_000 280
_exptl_crystal_size_max 0.16
_exptl_crystal_size_mid 0.08
_exptl_crystal_size_min 0.05
_refine_diff_density_max 1.833
_refine_diff_density_min -0.404
_refine_diff_density_rms 0.119
_refine_ls_extinction_method none
_refine_ls_goodness_of_fit_ref 1.070
_refine_ls_hydrogen_treatment constr
_refine_ls_matrix_type full
_refine_ls_number_parameters 158
_refine_ls_number_reflns 2419
_refine_ls_number_restraints 0
_refine_ls_restrained_S_all 1.070
_refine_ls_R_factor_all 0.0638
_refine_ls_R_factor_gt 0.0512
_refine_ls_shift/su_max 0.000
_refine_ls_shift/su_mean 0.000
_refine_ls_structure_factor_coef Fsqd
_refine_ls_weighting_details 'w=1/[\s^2^(Fo^2^)+(0.0905P)^2^+1.1828P] where P=(Fo^2^+2Fc^2^)/3'
_refine_ls_weighting_scheme calc
_refine_ls_wR_factor_gt 0.1550
_refine_ls_wR_factor_ref 0.1629
_reflns_Friedel_coverage 0.000
_reflns_number_gt 1932
_reflns_number_total 2419
_reflns_threshold_expression 'I > 2\s(I)'
_cod_data_source_file c6dt03943j2.cif
_cod_data_source_block b
_cod_depositor_comments 'Adding full bibliography for 7041507.cif.'
_cod_original_cell_volume 539.6(4)
_cod_database_code 7041507
_shelx_shelxl_version_number 2014/7
_shelx_space_group_comment
;
The symmetry employed for this shelxl refinement is uniquely defined
by the following loop, which should always be used as a source of
symmetry information in preference to the above space-group names.
They are only intended as comments.
;

loop_
_space_group_symop_operation_xyz
'x, y, z'
'-x, -y, -z'

loop_
_atom_site_label
_atom_site_type_symbol
_atom_site_fract_x
_atom_site_fract_y
_atom_site_fract_z
_atom_site_U_iso_or_equiv
_atom_site_adp_type
_atom_site_occupancy
_atom_site_site_symmetry_order
_atom_site_calc_flag
_atom_site_refinement_flags_posn
_atom_site_refinement_flags_adp
_atom_site_refinement_flags_occupancy
O2 O -0.0295(5) 0.8795(4) 0.7929(3) 0.0403(8) Uani 1 1 d . . .
Fe1 Fe 0.5000 1.0000 1.0000 0.0248(2) Uani 1 2 d S . P
Fe2 Fe 0.0000 1.0000 1.0000 0.0257(2) Uani 1 2 d S . P
N3 N 0.3104(6) 0.8705(5) 1.1835(4) 0.0378(9) Uani 1 1 d . . .
N4 N 0.2577(5) 0.8695(5) 1.0675(4) 0.0334(8) Uani 1 1 d . . .
N5 N 0.2816(5) 1.1820(4) 1.0131(4) 0.0309(8) Uani 1 1 d . . .
N6 N 0.3413(6) 1.3111(5) 1.1020(4) 0.0422(10) Uani 1 1 d . . .
N7 N 0.3997(9) 1.4382(6) 1.1862(7) 0.081(2) Uani 1 1 d . . .
N2 N 0.3603(9) 0.8703(7) 1.2930(5) 0.0609(13) Uani 1 1 d . . .
O1 O 0.3230(5) 0.8733(4) 0.8000(3) 0.0405(8) Uani 1 1 d . . .
C2 C 0.0578(6) 0.7751(5) 0.5887(4) 0.0286(8) Uani 1 1 d . . .
C1 C 0.1224(6) 0.8501(5) 0.7411(4) 0.0292(8) Uani 1 1 d . . .
C3 C 0.1974(7) 0.6881(6) 0.5283(4) 0.0362(10) Uani 1 1 d . . .
H3 H 0.3311 0.6786 0.5814 0.043 Uiso 1 1 calc R U .
C7 C -0.1377(7) 0.7908(6) 0.5063(4) 0.0378(10) Uani 1 1 d . . .
H7 H -0.2338 0.8486 0.5441 0.045 Uiso 1 1 calc R U .
C6 C -0.1885(7) 0.7201(6) 0.3680(5) 0.0408(10) Uani 1 1 d . . .
H6 H -0.3173 0.7330 0.3123 0.049 Uiso 1 1 calc R U .
C4 C 0.1381(7) 0.6166(6) 0.3911(4) 0.0389(10) Uani 1 1 d . . .
H4 H 0.2302 0.5564 0.3511 0.047 Uiso 1 1 calc R U .
C5 C -0.1117(9) 0.5560(7) 0.1647(5) 0.0528(14) Uani 1 1 d . . .
H5A H -0.1542 0.4379 0.1408 0.079 Uiso 1 1 calc R U .
H5B H 0.0129 0.5811 0.1346 0.079 Uiso 1 1 calc R U .
H5C H -0.2319 0.5991 0.1224 0.079 Uiso 1 1 calc R U .
N1 N -0.0530(6) 0.6328(5) 0.3132(3) 0.0355(8) Uani 1 1 d . . .

loop_
_atom_site_aniso_label
_atom_site_aniso_U_11
_atom_site_aniso_U_22
_atom_site_aniso_U_33
_atom_site_aniso_U_23
_atom_site_aniso_U_13
_atom_site_aniso_U_12
O2 0.0247(14) 0.064(2) 0.0231(14) -0.0001(14) 0.0070(11) 0.0094(14)
Fe1 0.0150(4) 0.0344(5) 0.0203(4) 0.0009(3) 0.0062(3) 0.0049(3)
Fe2 0.0149(4) 0.0365(5) 0.0211(4) 0.0021(3) 0.0060(3) 0.0044(3)
N3 0.0296(18) 0.043(2) 0.045(2) 0.0171(18) 0.0143(16) 0.0100(15)
N4 0.0220(16) 0.044(2) 0.035(2) 0.0121(16) 0.0110(14) 0.0071(14)
N5 0.0228(16) 0.0324(18) 0.0352(19) 0.0064(15) 0.0101(14) 0.0050(13)
N6 0.0277(18) 0.040(2) 0.056(3) 0.0034(19) 0.0210(17) 0.0062(15)
N7 0.058(3) 0.048(3) 0.108(5) -0.024(3) 0.041(3) -0.005(2)
N2 0.063(3) 0.084(4) 0.046(3) 0.034(3) 0.017(2) 0.021(3)
O1 0.0217(14) 0.065(2) 0.0217(14) -0.0025(14) 0.0044(11) 0.0070(13)
C2 0.0241(18) 0.035(2) 0.0233(19) 0.0054(16) 0.0066(14) 0.0042(15)
C1 0.0251(19) 0.034(2) 0.0243(19) 0.0027(16) 0.0079(15) 0.0046(15)
C3 0.030(2) 0.052(3) 0.028(2) 0.0118(19) 0.0092(16) 0.0127(18)
C7 0.028(2) 0.047(3) 0.031(2) 0.0027(19) 0.0051(17) 0.0119(18)
C6 0.033(2) 0.049(3) 0.030(2) 0.005(2) 0.0001(17) 0.0078(19)
C4 0.036(2) 0.053(3) 0.031(2) 0.010(2) 0.0159(18) 0.014(2)
C5 0.056(3) 0.069(4) 0.019(2) -0.001(2) 0.008(2) 0.001(3)
N1 0.041(2) 0.042(2) 0.0208(17) 0.0073(15) 0.0097(14) 0.0033(15)

loop_
_atom_type_symbol
_atom_type_description
_atom_type_scat_dispersion_real
_atom_type_scat_dispersion_imag
_atom_type_scat_source
C C 0.0033 0.0016 'International Tables Vol C Tables 4.2.6.8 and 6.1.1.4'
H H 0.0000 0.0000 'International Tables Vol C Tables 4.2.6.8 and 6.1.1.4'
N N 0.0061 0.0033 'International Tables Vol C Tables 4.2.6.8 and 6.1.1.4'
O O 0.0106 0.0060 'International Tables Vol C Tables 4.2.6.8 and 6.1.1.4'
Fe Fe 0.3463 0.8444 'International Tables Vol C Tables 4.2.6.8 and 6.1.1.4'

loop_
_geom_angle_atom_site_label_1
_geom_angle_atom_site_label_2
_geom_angle_atom_site_label_3
_geom_angle
_geom_angle_site_symmetry_1
_geom_angle_site_symmetry_3
C1 O2 Fe2 127.5(3) . .
O1 Fe1 O1 180.0 2_677 .
O1 Fe1 N4 90.22(14) 2_677 2_677
O1 Fe1 N4 89.78(14) . 2_677
O1 Fe1 N4 89.78(14) 2_677 .
O1 Fe1 N4 90.22(14) . .
N4 Fe1 N4 180.00(18) 2_677 .
O1 Fe1 N5 88.89(13) 2_677 .
O1 Fe1 N5 91.11(13) . .
N4 Fe1 N5 97.59(14) 2_677 .
N4 Fe1 N5 82.41(14) . .
O1 Fe1 N5 91.11(13) 2_677 2_677
O1 Fe1 N5 88.89(13) . 2_677
N4 Fe1 N5 82.41(14) 2_677 2_677
N4 Fe1 N5 97.59(14) . 2_677
N5 Fe1 N5 180.0 . 2_677
O2 Fe2 O2 180.00(8) 2_577 .
O2 Fe2 N4 92.14(13) 2_577 2_577
O2 Fe2 N4 87.86(13) . 2_577
O2 Fe2 N4 87.86(13) 2_577 .
O2 Fe2 N4 92.14(13) . .
N4 Fe2 N4 180.0 2_577 .
O2 Fe2 N5 89.74(13) 2_577 2_577
O2 Fe2 N5 90.26(13) . 2_577
N4 Fe2 N5 82.85(14) 2_577 2_577
N4 Fe2 N5 97.14(14) . 2_577
O2 Fe2 N5 90.26(13) 2_577 .
O2 Fe2 N5 89.74(13) . .
N4 Fe2 N5 97.15(14) 2_577 .
N4 Fe2 N5 82.86(14) . .
N5 Fe2 N5 180.0 2_577 .
N2 N3 N4 179.6(5) . .
N3 N4 Fe2 120.1(3) . .
N3 N4 Fe1 117.9(3) . .
Fe2 N4 Fe1 93.66(15) . .
N6 N5 Fe2 121.2(3) . .
N6 N5 Fe1 119.3(3) . .
Fe2 N5 Fe1 93.20(14) . .
N7 N6 N5 178.5(6) . .
C1 O1 Fe1 130.4(3) . .
C7 C2 C3 118.5(4) . .
C7 C2 C1 121.9(4) . .
C3 C2 C1 119.6(4) . .
O1 C1 O2 127.9(4) . .
O1 C1 C2 115.2(3) . .
O2 C1 C2 116.9(3) . .
C4 C3 C2 120.0(4) . .
C6 C7 C2 119.5(4) . .
N1 C6 C7 120.4(4) . .
N1 C4 C3 120.4(4) . .
C6 N1 C4 121.1(4) . .
C6 N1 C5 119.6(4) . .
C4 N1 C5 119.3(4) . .

loop_
_geom_bond_atom_site_label_1
_geom_bond_atom_site_label_2
_geom_bond_distance
_geom_bond_site_symmetry_2
O2 C1 1.251(5) .
O2 Fe2 2.127(3) .
Fe1 O1 2.071(3) 2_677
Fe1 O1 2.071(3) .
Fe1 N4 2.202(4) 2_677
Fe1 N4 2.202(4) .
Fe1 N5 2.203(3) .
Fe1 N5 2.203(3) 2_677
Fe2 O2 2.127(3) 2_577
Fe2 N4 2.185(4) 2_577
Fe2 N4 2.185(4) .
Fe2 N5 2.201(3) 2_577
Fe2 N5 2.201(3) .
N3 N2 1.146(6) .
N3 N4 1.210(5) .
N5 N6 1.187(5) .
N6 N7 1.152(6) .
O1 C1 1.247(5) .
C2 C7 1.388(6) .
C2 C3 1.391(6) .
C2 C1 1.512(5) .
C3 C4 1.365(6) .
C7 C6 1.377(6) .
C6 N1 1.343(6) .
C4 N1 1.346(6) .
C5 N1 1.478(6) .
